data_7112942
loop_
_publ_author_name
'Zhang, Zhi-Hui'
'Chen, Sheng-Chun'
'Mi, Jin-Ling'
'He, Ming-Yang'
'Chen, Qun'
'Du, Miao'

_publ_section_title
;
 Unique Zn(II) coordination entanglement networks with a flexible
 fluorinated bis-pyridinecarboxamide tecton and benzenedicarboxylates.
;
_journal_issue 44
_journal_name_full 'Chemical communications (Cambridge, England)'
_journal_page_first 8427
_journal_page_last 8429
_journal_paper_doi 10.1039/c0cc03173a
_journal_volume 46
_journal_year 2010
_chemical_formula_sum 'C18 H13 F2 N2 O6 Zn'
_chemical_formula_weight 456.69
_chemical_name_systematic
;
?
;
_space_group_IT_number 14
_symmetry_cell_setting monoclinic
_symmetry_space_group_name_Hall '-P 2ybc'
_symmetry_space_group_name_H-M 'P 1 21/c 1'
_atom_sites_solution_hydrogens geom
_atom_sites_solution_primary direct
_atom_sites_solution_secondary difmap
_audit_creation_method SHELXL-97
_cell_angle_alpha 90.00
_cell_angle_beta 101.8500(10)
_cell_angle_gamma 90.00
_cell_formula_units_Z 4
_cell_length_a 8.0683(8)
_cell_length_b 15.9656(16)
_cell_length_c 14.4286(15)
_cell_measurement_reflns_used 9992
_cell_measurement_temperature 296(2)
_cell_measurement_theta_max 27.43
_cell_measurement_theta_min 2.55
_cell_volume 1819.0(3)
_computing_cell_refinement 'APEX2 and SAINT (Bruker, 2001)'
_computing_data_collection 'APEX2 (Bruker, 2003)'
_computing_data_reduction SAINT
_computing_molecular_graphics 'SHELXTL and DIAMOND (Brandenburg, 2005)'
_computing_publication_material SHELXTL
_computing_structure_refinement SHELXTL
_computing_structure_solution 'SHELXTL(Scheldrick, 2008)'
_diffrn_ambient_temperature 296(2)
_diffrn_measured_fraction_theta_full 0.997
_diffrn_measured_fraction_theta_max 0.997
_diffrn_measurement_device_type 'CCD area detector'
_diffrn_measurement_method 'phi and omega scans'
_diffrn_radiation_monochromator graphite
_diffrn_radiation_source 'fine-focus sealed tube'
_diffrn_radiation_type MoK\a
_diffrn_radiation_wavelength 0.71073
_diffrn_reflns_av_R_equivalents 0.0322
_diffrn_reflns_av_sigmaI/netI 0.0267
_diffrn_reflns_limit_h_max 10
_diffrn_reflns_limit_h_min -10
_diffrn_reflns_limit_k_max 20
_diffrn_reflns_limit_k_min -20
_diffrn_reflns_limit_l_max 18
_diffrn_reflns_limit_l_min -18
_diffrn_reflns_number 15407
_diffrn_reflns_theta_full 27.44
_diffrn_reflns_theta_max 27.44
_diffrn_reflns_theta_min 1.93
_exptl_absorpt_coefficient_mu 1.410
_exptl_absorpt_correction_T_max 0.676
_exptl_absorpt_correction_T_min 0.660
_exptl_absorpt_correction_type multi-scan
_exptl_absorpt_process_details 'SADABS (Sheldrick, 2003)'
_exptl_crystal_colour colorless
_exptl_crystal_density_diffrn 1.668
_exptl_crystal_density_method 'not measured'
_exptl_crystal_description block
_exptl_crystal_F_000 924
_exptl_crystal_size_max 0.30
_exptl_crystal_size_mid 0.30
_exptl_crystal_size_min 0.28
_refine_diff_density_max 0.344
_refine_diff_density_min -0.511
_refine_diff_density_rms 0.061
_refine_ls_extinction_method none
_refine_ls_goodness_of_fit_ref 1.062
_refine_ls_hydrogen_treatment constr
_refine_ls_matrix_type full
_refine_ls_number_parameters 262
_refine_ls_number_reflns 4162
_refine_ls_number_restraints 3
_refine_ls_restrained_S_all 1.095
_refine_ls_R_factor_all 0.0298
_refine_ls_R_factor_gt 0.0268
_refine_ls_shift/su_max 0.002
_refine_ls_shift/su_mean 0.000
_refine_ls_structure_factor_coef Fsqd
_refine_ls_weighting_details 'calc w=1/[\s^2^(Fo^2^)+(0.0392P)^2^+0.6574P] where P=(Fo^2^+2Fc^2^)/3'
_refine_ls_weighting_scheme calc
_refine_ls_wR_factor_gt 0.0720
_refine_ls_wR_factor_ref 0.0737
_reflns_number_gt 3787
_reflns_number_total 4162
_reflns_threshold_expression >2sigma(I)
_cod_data_source_file c0cc03173a.txt
_cod_data_source_block 1
_cod_depositor_comments
;
The following automatic conversions were performed:

'_symmetry_cell_setting' value 'Monoclinic' changed to 'monoclinic'
according to
/usr/data/users/saulius/automatic-downloads/retrospective/RSC/lib/dictionaries/cif_core.dic
dictionary named 'cif_core.dic' version 2.4.2 from 2011-04-26.

Automatic conversion script
Id: cif_fix_values 2281 2013-09-26 08:29:07Z andrius 
;
_cod_original_sg_symbol_H-M P2(1)/c
_cod_database_code 7112942

loop_
_symmetry_equiv_pos_as_xyz
'x, y, z'
'-x, y+1/2, -z+1/2'
'-x, -y, -z'
'x, -y-1/2, z-1/2'

loop_
_atom_site_label
_atom_site_type_symbol
_atom_site_fract_x
_atom_site_fract_y
_atom_site_fract_z
_atom_site_U_iso_or_equiv
_atom_site_adp_type
_atom_site_occupancy
_atom_site_symmetry_multiplicity
_atom_site_calc_flag
_atom_site_refinement_flags
Zn1 Zn 0.53902(2) 0.878089(10) 0.970985(12) 0.02286(7) Uani 1 1 d U
C1 C 0.7871(2) 0.79611(12) 1.13123(13) 0.0377(4) Uani 1 1 d .
H1 H 0.6988 0.8033 1.1629 0.045 Uiso 1 1 calc R
C2 C 0.9246(2) 0.74859(12) 1.17393(13) 0.0361(4) Uani 1 1 d .
H2 H 0.9281 0.7246 1.2330 0.043 Uiso 1 1 calc R
C3 C 1.0569(2) 0.73711(10) 1.12766(11) 0.0269(3) Uani 1 1 d .
C4 C 1.0511(2) 0.77937(12) 1.04313(13) 0.0375(4) Uani 1 1 d .
H4 H 1.1420 0.7769 1.0126 0.045 Uiso 1 1 calc R
C5 C 0.9074(2) 0.82536(12) 1.00490(13) 0.0376(4) Uani 1 1 d .
H5 H 0.9032 0.8527 0.9475 0.045 Uiso 1 1 calc R
C6 C 1.1924(2) 0.67454(11) 1.16960(12) 0.0312(4) Uani 1 1 d .
C7 C 1.4608(3) 0.60665(14) 1.15997(14) 0.0467(5) Uani 1 1 d .
H7A H 1.4329 0.5722 1.2100 0.056 Uiso 1 1 calc R
H7B H 1.5664 0.6354 1.1852 0.056 Uiso 1 1 calc R
C8 C 1.4826(2) 0.55156(11) 1.07798(13) 0.0356(4) Uani 1 1 d .
C9 C 1.6137(3) 0.56133(13) 1.03053(16) 0.0434(4) Uani 1 1 d .
C10 C 1.6297(3) 0.51150(13) 0.95533(15) 0.0419(4) Uani 1 1 d .
C11 C 0.4281(2) 0.74088(10) 0.89144(12) 0.0286(3) Uani 1 1 d .
C12 C 0.3402(2) 0.66690(10) 0.83773(11) 0.0265(3) Uani 1 1 d .
C13 C 0.3974(2) 0.63722(10) 0.75917(11) 0.0250(3) Uani 1 1 d .
H13 H 0.4887 0.6632 0.7408 0.030 Uiso 1 1 calc R
C14 C 0.3194(2) 0.56895(9) 0.70767(11) 0.0237(3) Uani 1 1 d .
C15 C 0.1794(2) 0.53164(11) 0.73396(13) 0.0328(4) Uani 1 1 d .
H15 H 0.1262 0.4863 0.6998 0.039 Uiso 1 1 calc R
C16 C 0.1197(2) 0.56217(12) 0.81085(14) 0.0396(4) Uani 1 1 d .
H16 H 0.0249 0.5380 0.8274 0.048 Uiso 1 1 calc R
C17 C 0.2013(2) 0.62890(11) 0.86344(13) 0.0346(4) Uani 1 1 d .
H17 H 0.1627 0.6481 0.9161 0.042 Uiso 1 1 calc R
C18 C 0.3902(2) 0.53495(9) 0.62674(10) 0.0235(3) Uani 1 1 d .
F1 F 1.7303(2) 0.62113(10) 1.05786(16) 0.0867(6) Uani 1 1 d .
F2 F 1.7612(2) 0.52455(11) 0.91254(14) 0.0833(5) Uani 1 1 d .
N1 N 0.77484(17) 0.83221(9) 1.04663(10) 0.0278(3) Uani 1 1 d .
N2 N 1.3264(2) 0.66830(10) 1.12953(10) 0.0356(3) Uani 1 1 d .
H2A H 1.3344 0.7018 1.0840 0.043 Uiso 1 1 calc R
O1 O 1.1686(2) 0.63062(9) 1.23613(11) 0.0476(4) Uani 1 1 d .
O2 O 0.40183(16) 0.75780(8) 0.97293(9) 0.0354(3) Uani 1 1 d U
O3 O 0.52186(17) 0.78651(8) 0.85411(9) 0.0373(3) Uani 1 1 d U
O4 O 0.50227(16) 0.57806(7) 0.59921(8) 0.0312(3) Uani 1 1 d .
O5 O 0.33806(15) 0.46464(7) 0.59416(9) 0.0319(3) Uani 1 1 d .
O6 O 0.29495(16) 0.92725(8) 0.90896(9) 0.0382(3) Uani 1 1 d U
H6A H 0.2609 0.9048 0.8574 0.057 Uiso 1 1 d R
H6B H 0.3081 0.9781 0.9135 0.057 Uiso 1 1 d R

loop_
_atom_site_aniso_label
_atom_site_aniso_U_11
_atom_site_aniso_U_22
_atom_site_aniso_U_33
_atom_site_aniso_U_23
_atom_site_aniso_U_13
_atom_site_aniso_U_12
Zn1 0.02617(11) 0.02053(11) 0.02138(11) -0.00064(6) 0.00376(7) 0.00222(6)
C1 0.0344(9) 0.0492(11) 0.0321(9) 0.0115(8) 0.0131(7) 0.0145(8)
C2 0.0382(9) 0.0455(10) 0.0252(8) 0.0106(7) 0.0075(7) 0.0130(8)
C3 0.0285(8) 0.0258(7) 0.0240(7) -0.0013(6) 0.0000(6) 0.0057(6)
C4 0.0333(9) 0.0466(10) 0.0355(9) 0.0119(8) 0.0139(7) 0.0163(8)
C5 0.0386(9) 0.0450(10) 0.0315(9) 0.0155(8) 0.0127(7) 0.0166(8)
C6 0.0351(9) 0.0307(8) 0.0239(8) -0.0011(6) -0.0030(6) 0.0093(7)
C7 0.0501(12) 0.0529(11) 0.0324(10) -0.0079(9) -0.0027(8) 0.0322(10)
C8 0.0383(9) 0.0360(9) 0.0302(9) -0.0023(7) 0.0014(7) 0.0183(7)
C9 0.0370(10) 0.0369(10) 0.0555(12) -0.0109(9) 0.0079(9) 0.0028(8)
C10 0.0399(10) 0.0423(10) 0.0479(11) -0.0007(9) 0.0193(9) 0.0089(8)
C11 0.0320(8) 0.0230(7) 0.0283(8) -0.0058(6) 0.0002(6) 0.0049(6)
C12 0.0312(8) 0.0219(7) 0.0257(8) -0.0031(6) 0.0042(6) 0.0018(6)
C13 0.0290(8) 0.0220(7) 0.0240(7) -0.0009(6) 0.0054(6) -0.0025(6)
C14 0.0291(7) 0.0205(7) 0.0212(7) -0.0004(6) 0.0045(6) 0.0001(6)
C15 0.0344(9) 0.0297(8) 0.0357(9) -0.0083(7) 0.0104(7) -0.0095(7)
C16 0.0360(9) 0.0420(10) 0.0458(11) -0.0091(8) 0.0199(8) -0.0115(8)
C17 0.0371(9) 0.0368(9) 0.0329(9) -0.0081(7) 0.0143(7) -0.0002(7)
C18 0.0282(7) 0.0234(7) 0.0178(7) 0.0008(5) 0.0022(6) -0.0023(6)
F1 0.0640(10) 0.0723(11) 0.1297(16) -0.0513(10) 0.0336(10) -0.0267(8)
F2 0.0736(10) 0.0854(11) 0.1103(14) -0.0232(10) 0.0641(10) -0.0124(9)
N1 0.0270(7) 0.0288(7) 0.0274(7) 0.0035(5) 0.0051(5) 0.0069(5)
N2 0.0398(8) 0.0384(8) 0.0269(7) -0.0006(6) 0.0026(6) 0.0200(7)
O1 0.0481(8) 0.0535(9) 0.0388(8) 0.0194(6) 0.0034(6) 0.0158(7)
O2 0.0396(7) 0.0346(6) 0.0328(6) -0.0138(5) 0.0091(5) -0.0014(5)
O3 0.0484(7) 0.0297(6) 0.0327(6) -0.0067(5) 0.0057(5) -0.0096(5)
O4 0.0415(7) 0.0320(6) 0.0212(5) -0.0018(5) 0.0090(5) -0.0129(5)
O5 0.0348(6) 0.0273(6) 0.0359(6) -0.0122(5) 0.0130(5) -0.0087(5)
O6 0.0380(6) 0.0381(7) 0.0338(7) -0.0103(5) -0.0039(5) 0.0066(5)

loop_
_atom_type_symbol
_atom_type_description
_atom_type_scat_dispersion_real
_atom_type_scat_dispersion_imag
_atom_type_scat_source
C C 0.0033 0.0016 'International Tables Vol C Tables 4.2.6.8 and 6.1.1.4'
H H 0.0000 0.0000 'International Tables Vol C Tables 4.2.6.8 and 6.1.1.4'
N N 0.0061 0.0033 'International Tables Vol C Tables 4.2.6.8 and 6.1.1.4'
O O 0.0106 0.0060 'International Tables Vol C Tables 4.2.6.8 and 6.1.1.4'
F F 0.0171 0.0103 'International Tables Vol C Tables 4.2.6.8 and 6.1.1.4'
Zn Zn 0.2839 1.4301 'International Tables Vol C Tables 4.2.6.8 and 6.1.1.4'

loop_
_geom_angle_atom_site_label_1
_geom_angle_atom_site_label_2
_geom_angle_atom_site_label_3
_geom_angle
_geom_angle_site_symmetry_1
_geom_angle_site_symmetry_3
O5 Zn1 O4 110.96(5) 2_656 4_576
O5 Zn1 N1 90.08(5) 2_656 .
O4 Zn1 N1 86.24(5) 4_576 .
O5 Zn1 O6 92.96(5) 2_656 .
O4 Zn1 O6 87.76(5) 4_576 .
N1 Zn1 O6 173.93(5) . .
O5 Zn1 O3 93.25(5) 2_656 .
O4 Zn1 O3 155.79(5) 4_576 .
N1 Zn1 O3 94.19(5) . .
O6 Zn1 O3 90.88(5) . .
O5 Zn1 O2 152.01(5) 2_656 .
O4 Zn1 O2 96.82(5) 4_576 .
N1 Zn1 O2 95.26(5) . .
O6 Zn1 O2 84.49(5) . .
O3 Zn1 O2 59.01(5) . .
N1 C1 C2 123.21(16) . .
N1 C1 H1 118.4 . .
C2 C1 H1 118.4 . .
C1 C2 C3 119.12(16) . .
C1 C2 H2 120.4 . .
C3 C2 H2 120.4 . .
C2 C3 C4 118.05(15) . .
C2 C3 C6 117.43(15) . .
C4 C3 C6 124.37(15) . .
C3 C4 C5 118.80(16) . .
C3 C4 H4 120.6 . .
C5 C4 H4 120.6 . .
N1 C5 C4 123.06(16) . .
N1 C5 H5 118.5 . .
C4 C5 H5 118.5 . .
O1 C6 N2 124.40(16) . .
O1 C6 C3 118.10(16) . .
N2 C6 C3 117.44(15) . .
N2 C7 C8 110.74(15) . .
N2 C7 H7A 109.5 . .
C8 C7 H7A 109.5 . .
N2 C7 H7B 109.5 . .
C8 C7 H7B 109.5 . .
H7A C7 H7B 108.1 . .
C10 C8 C9 115.25(17) 3_867 .
C10 C8 C7 121.68(19) 3_867 .
C9 C8 C7 123.1(2) . .
F1 C9 C10 118.1(2) . .
F1 C9 C8 119.77(19) . .
C10 C9 C8 122.15(19) . .
F2 C10 C9 118.9(2) . .
F2 C10 C8 118.53(18) . 3_867
C9 C10 C8 122.60(18) . 3_867
O3 C11 O2 120.52(15) . .
O3 C11 C12 119.88(15) . .
O2 C11 C12 119.56(16) . .
C17 C12 C13 119.29(15) . .
C17 C12 C11 121.67(15) . .
C13 C12 C11 119.03(15) . .
C12 C13 C14 120.74(15) . .
C12 C13 H13 119.6 . .
C14 C13 H13 119.6 . .
C13 C14 C15 119.36(14) . .
C13 C14 C18 119.64(14) . .
C15 C14 C18 120.97(14) . .
C16 C15 C14 120.06(16) . .
C16 C15 H15 120.0 . .
C14 C15 H15 120.0 . .
C15 C16 C17 120.14(16) . .
C15 C16 H16 119.9 . .
C17 C16 H16 119.9 . .
C12 C17 C16 120.37(16) . .
C12 C17 H17 119.8 . .
C16 C17 H17 119.8 . .
O5 C18 O4 125.12(14) . .
O5 C18 C14 117.55(13) . .
O4 C18 C14 117.28(13) . .
C1 N1 C5 117.44(14) . .
C1 N1 Zn1 120.68(11) . .
C5 N1 Zn1 120.90(11) . .
C6 N2 C7 122.57(17) . .
C6 N2 H2A 118.7 . .
C7 N2 H2A 118.7 . .
C11 O2 Zn1 89.64(10) . .
C11 O3 Zn1 90.31(10) . .
C18 O4 Zn1 135.49(10) . 4_575
C18 O5 Zn1 128.41(11) . 2_646
Zn1 O6 H6A 109.1 . .
Zn1 O6 H6B 103.7 . .
H6A O6 H6B 121.3 . .

loop_
_geom_bond_atom_site_label_1
_geom_bond_atom_site_label_2
_geom_bond_distance
_geom_bond_site_symmetry_2
Zn1 O5 2.0394(12) 2_656
Zn1 O4 2.0558(11) 4_576
Zn1 N1 2.1201(13) .
Zn1 O6 2.1380(12) .
Zn1 O3 2.2147(12) .
Zn1 O2 2.2196(13) .
C1 N1 1.335(2) .
C1 C2 1.380(2) .
C1 H1 0.9300 .
C2 C3 1.383(2) .
C2 H2 0.9300 .
C3 C4 1.386(2) .
C3 C6 1.512(2) .
C4 C5 1.387(2) .
C4 H4 0.9300 .
C5 N1 1.335(2) .
C5 H5 0.9300 .
C6 O1 1.235(2) .
C6 N2 1.330(2) .
C7 N2 1.464(2) .
C7 C8 1.513(2) .
C7 H7A 0.9700 .
C7 H7B 0.9700 .
C8 C10 1.374(3) 3_867
C8 C9 1.382(3) .
C9 F1 1.342(2) .
C9 C10 1.373(3) .
C10 F2 1.349(2) .
C10 C8 1.374(3) 3_867
C11 O3 1.249(2) .
C11 O2 1.266(2) .
C11 C12 1.508(2) .
C12 C17 1.390(2) .
C12 C13 1.392(2) .
C13 C14 1.394(2) .
C13 H13 0.9300 .
C14 C15 1.397(2) .
C14 C18 1.503(2) .
C15 C16 1.386(2) .
C15 H15 0.9300 .
C16 C17 1.393(3) .
C16 H16 0.9300 .
C17 H17 0.9300 .
C18 O5 1.2556(19) .
C18 O4 1.2638(19) .
N2 H2A 0.8600 .
O4 Zn1 2.0558(11) 4_575
O5 Zn1 2.0394(11) 2_646
O6 H6A 0.8203 .
O6 H6B 0.8202 .

loop_
_geom_torsion_atom_site_label_1
_geom_torsion_atom_site_label_2
_geom_torsion_atom_site_label_3
_geom_torsion_atom_site_label_4
_geom_torsion
_geom_torsion_site_symmetry_1
_geom_torsion_site_symmetry_4
N1 C1 C2 C3 -0.1(3) . .
C1 C2 C3 C4 4.8(3) . .
C1 C2 C3 C6 -171.13(18) . .
C2 C3 C4 C5 -5.3(3) . .
C6 C3 C4 C5 170.29(18) . .
C3 C4 C5 N1 1.3(3) . .
C2 C3 C6 O1 7.9(2) . .
C4 C3 C6 O1 -167.79(18) . .
C2 C3 C6 N2 -174.80(17) . .
C4 C3 C6 N2 9.6(3) . .
N2 C7 C8 C10 -75.9(3) . 3_867
N2 C7 C8 C9 103.1(2) . .
C10 C8 C9 F1 -179.9(2) 3_867 .
C7 C8 C9 F1 1.0(3) . .
C10 C8 C9 C10 0.1(3) 3_867 .
C7 C8 C9 C10 -178.96(18) . .
F1 C9 C10 F2 0.1(3) . .
C8 C9 C10 F2 -179.85(19) . .
F1 C9 C10 C8 179.8(2) . 3_867
C8 C9 C10 C8 -0.2(3) . 3_867
O3 C11 C12 C17 -161.75(17) . .
O2 C11 C12 C17 15.9(2) . .
O3 C11 C12 C13 16.8(2) . .
O2 C11 C12 C13 -165.52(15) . .
C17 C12 C13 C14 -1.4(2) . .
C11 C12 C13 C14 179.99(14) . .
C12 C13 C14 C15 1.8(2) . .
C12 C13 C14 C18 -176.33(14) . .
C13 C14 C15 C16 -0.3(3) . .
C18 C14 C15 C16 177.75(17) . .
C14 C15 C16 C17 -1.5(3) . .
C13 C12 C17 C16 -0.4(3) . .
C11 C12 C17 C16 178.16(17) . .
C15 C16 C17 C12 1.8(3) . .
C13 C14 C18 O5 166.53(15) . .
C15 C14 C18 O5 -11.6(2) . .
C13 C14 C18 O4 -10.9(2) . .
C15 C14 C18 O4 171.03(16) . .
C2 C1 N1 C5 -4.0(3) . .
C2 C1 N1 Zn1 164.75(16) . .
C4 C5 N1 C1 3.4(3) . .
C4 C5 N1 Zn1 -165.33(17) . .
O5 Zn1 N1 C1 152.28(14) 2_656 .
O4 Zn1 N1 C1 41.28(14) 4_576 .
O3 Zn1 N1 C1 -114.46(14) . .
O2 Zn1 N1 C1 -55.24(14) . .
O5 Zn1 N1 C5 -39.37(15) 2_656 .
O4 Zn1 N1 C5 -150.37(15) 4_576 .
O3 Zn1 N1 C5 53.89(15) . .
O2 Zn1 N1 C5 113.11(15) . .
O1 C6 N2 C7 0.9(3) . .
C3 C6 N2 C7 -176.24(16) . .
C8 C7 N2 C6 122.9(2) . .
O3 C11 O2 Zn1 7.23(16) . .
C12 C11 O2 Zn1 -170.43(13) . .
O5 Zn1 O2 C11 4.33(16) 2_656 .
O4 Zn1 O2 C11 177.35(10) 4_576 .
N1 Zn1 O2 C11 -95.82(10) . .
O6 Zn1 O2 C11 90.27(10) . .
O3 Zn1 O2 C11 -4.09(9) . .
O2 C11 O3 Zn1 -7.24(16) . .
C12 C11 O3 Zn1 170.41(13) . .
O5 Zn1 O3 C11 -171.91(10) 2_656 .
O4 Zn1 O3 C11 7.62(18) 4_576 .
N1 Zn1 O3 C11 97.77(11) . .
O6 Zn1 O3 C11 -78.89(11) . .
O2 Zn1 O3 C11 4.15(9) . .
O5 C18 O4 Zn1 53.2(2) . 4_575
C14 C18 O4 Zn1 -129.64(13) . 4_575
O4 C18 O5 Zn1 25.1(2) . 2_646
C14 C18 O5 Zn1 -152.09(11) . 2_646
